data_2102568
loop_
_publ_author_name
'Baddeley, Thomas C.'
'Glidewell, Christopher'
'Low, John N.'
'Skakle, Janet M.S.'
'Wardell, James L.'

_publ_section_title
;
 Supramolecular structures of substituted \a,\a'-trehalose derivatives
;
_journal_issue 4
_journal_name_full 'Acta Crystallographica Section B'
_journal_page_first 461
_journal_page_last 471
_journal_paper_doi 10.1107/S0108768104010912
_journal_volume 60
_journal_year 2004
_chemical_formula_moiety 'C24 H32 N6 O15, 0.35(C2 H6 O)'
_chemical_formula_sum 'C24.7 H34.1 N6 O15.35'
_chemical_formula_weight 660.68
_chemical_name_systematic
;
2,2',3,3',4,4'-Hexaacetato-6,6'-diazido-\a,\a'-trehalose ethanol solvate
;
_space_group_IT_number 19
_symmetry_cell_setting orthorhombic
_symmetry_space_group_name_Hall 'P 2ac 2ab'
_symmetry_space_group_name_H-M 'P 21 21 21'
_atom_sites_solution_hydrogens geom
_atom_sites_solution_primary direct
_atom_sites_solution_secondary difmap
_cell_angle_alpha 90.00
_cell_angle_beta 90.00
_cell_angle_gamma 90.00
_cell_formula_units_Z 4
_cell_length_a 12.2281(4)
_cell_length_b 15.5803(6)
_cell_length_c 18.1066(8)
_cell_measurement_reflns_used 4368
_cell_measurement_temperature 150(2)
_cell_measurement_theta_max 27.49
_cell_measurement_theta_min 3.09
_cell_volume 3449.6(2)
_computing_cell_refinement 'DENZO-SMN (Otwinowski & Minor, 1997)'
_computing_data_collection 'Kappa-CCD server software (Nonius, 1997)'
_computing_data_reduction DENZO-SMN
_computing_molecular_graphics 'PLATON (Spek, 2003)'
_computing_publication_material 'SHELXL-97 and PRPKAPPA (Ferguson, 1999)'
_computing_structure_refinement 'SHELXL-97 (Sheldrick, 1997)'
_computing_structure_solution 'SHELXS-97 (Sheldrick, 1997)'
_diffrn_ambient_temperature 150(2)
_diffrn_measured_fraction_theta_full 0.991
_diffrn_measured_fraction_theta_max 0.991
_diffrn_measurement_device_type Kappa-CCD
_diffrn_measurement_method '\f scans, and \w scans with \k offsets'
_diffrn_radiation_monochromator graphite
_diffrn_radiation_source 'rotating anode'
_diffrn_radiation_type 'Mo K\a'
_diffrn_radiation_wavelength 0.71073
_diffrn_reflns_av_R_equivalents 0.1042
_diffrn_reflns_av_sigmaI/netI 0.0902
_diffrn_reflns_limit_h_max 15
_diffrn_reflns_limit_h_min -12
_diffrn_reflns_limit_k_max 20
_diffrn_reflns_limit_k_min -18
_diffrn_reflns_limit_l_max 23
_diffrn_reflns_limit_l_min -23
_diffrn_reflns_number 17686
_diffrn_reflns_theta_full 27.49
_diffrn_reflns_theta_max 27.49
_diffrn_reflns_theta_min 3.09
_diffrn_standards_decay_% 0
_exptl_absorpt_coefficient_mu 0.107
_exptl_absorpt_correction_T_max 0.974
_exptl_absorpt_correction_T_min 0.942
_exptl_absorpt_correction_type multi-scan
_exptl_absorpt_process_details 'DENZO-SMN (Otwinowski & Minor, 1997)'
_exptl_crystal_colour colourless
_exptl_crystal_density_diffrn 1.272
_exptl_crystal_density_method 'not measured'
_exptl_crystal_description block
_exptl_crystal_F_000 1388.4
_exptl_crystal_size_max 0.50
_exptl_crystal_size_mid 0.30
_exptl_crystal_size_min 0.25
_refine_diff_density_max 0.429
_refine_diff_density_min -0.427
_refine_ls_extinction_method none
_refine_ls_goodness_of_fit_ref 0.993
_refine_ls_hydrogen_treatment constr
_refine_ls_matrix_type full
_refine_ls_number_parameters 439
_refine_ls_number_reflns 4368
_refine_ls_number_restraints 0
_refine_ls_restrained_S_all 0.993
_refine_ls_R_factor_all 0.1312
_refine_ls_R_factor_gt 0.0704
_refine_ls_shift/su_max 0.000
_refine_ls_shift/su_mean 0.000
_refine_ls_structure_factor_coef Fsqd
_refine_ls_weighting_details 'w=1/[\s^2^(Fo^2^)+(0.1153P)^2^] where P=(Fo^2^+2Fc^2^)/3'
_refine_ls_weighting_scheme calc
_refine_ls_wR_factor_gt 0.1614
_refine_ls_wR_factor_ref 0.1909
_reflns_number_gt 2580
_reflns_number_total 4368
_reflns_threshold_expression I>2\s(I)
_cod_data_source_file na5016.cif
_cod_data_source_block (7)
_cod_depositor_comments
;
The following automatic conversions were performed:
'_exptl_absorpt_correction_type' value 'Multi-scan' changed to
'multi-scan' according to
'/home/saulius/struct/CIF-dictionaries/cif_core.dic' dictionary named
'cif_core.dic' version 2.4.1 from 2010-06-29.

Automatic conversion script
Id: cif_fix_enum 1527 2010-12-29 10:47:43Z saulius 

The following automatic conversions were performed:

'_exptl_absorpt_correction_type' value 'Multi-scan' changed to
'multi-scan' according to
/home/saulius/struct/CIF-dictionaries/cif_core.dic dictionary named
'cif_core.dic' version 2.4.1 from 2010-06-29.

Automatic conversion script
Id: cif_fix_values 1715 2011-07-08 13:25:40Z adriana 
;
_cod_original_formula_sum 'C24.70 H34.10 N6 O15.35'
_cod_database_code 2102568

loop_
_symmetry_equiv_pos_as_xyz
'x, y, z'
'-x+1/2, -y, z+1/2'
'-x, y+1/2, -z+1/2'
'x+1/2, -y+1/2, -z'

loop_
_atom_site_label
_atom_site_fract_x
_atom_site_fract_y
_atom_site_fract_z
_atom_site_U_iso_or_equiv
_atom_site_adp_type
_atom_site_calc_flag
_atom_site_refinement_flags
_atom_site_occupancy
_atom_site_type_symbol
C1A 0.7273(4) 0.5181(3) 0.4466(3) 0.0365(10) Uani d . 1 C
C2A 0.7742(4) 0.4712(3) 0.3810(2) 0.0336(10) Uani d . 1 C
C3A 0.8923(4) 0.4959(3) 0.3658(2) 0.0330(10) Uani d . 1 C
C4A 0.9075(3) 0.5916(3) 0.3666(2) 0.0319(10) Uani d . 1 C
C5A 0.8580(3) 0.6310(3) 0.4358(2) 0.0323(9) Uani d . 1 C
O5A 0.7436(2) 0.60728(18) 0.43835(16) 0.0345(7) Uani d . 1 O
O2A 0.7729(3) 0.3800(2) 0.39166(17) 0.0405(8) Uani d . 1 O
C21A 0.6879(4) 0.3350(3) 0.3645(3) 0.0465(13) Uani d . 1 C
O21A 0.6104(3) 0.3700(3) 0.3364(2) 0.0626(11) Uani d . 1 O
C22A 0.7051(5) 0.2414(3) 0.3729(4) 0.0600(16) Uani d . 1 C
O3A 0.9178(2) 0.4638(2) 0.29326(16) 0.0368(7) Uani d . 1 O
C31A 1.0100(4) 0.4164(3) 0.2837(3) 0.0431(12) Uani d . 1 C
O31A 1.0708(3) 0.4003(3) 0.3329(2) 0.0623(11) Uani d . 1 O
C32A 1.0201(5) 0.3898(4) 0.2051(3) 0.0566(15) Uani d . 1 C
O4A 1.0246(2) 0.6075(2) 0.36833(17) 0.0380(8) Uani d . 1 O
C41A 1.0734(4) 0.6307(3) 0.3050(3) 0.0400(11) Uani d . 1 C
O41A 1.0256(3) 0.6505(3) 0.2501(2) 0.0739(13) Uani d . 1 O
C42A 1.1956(4) 0.6277(4) 0.3128(3) 0.0519(14) Uani d . 1 C
C6A 0.8601(4) 0.7286(3) 0.4344(3) 0.0400(11) Uani d . 1 C
N61A 0.8151(4) 0.7641(3) 0.5034(3) 0.0507(11) Uani d . 1 N
N62A 0.7133(5) 0.7705(4) 0.5022(3) 0.0755(16) Uani d . 1 N
N63A 0.6214(6) 0.7808(6) 0.5069(5) 0.130(3) Uani d . 1 N
O1A 0.7745(3) 0.4874(2) 0.51250(16) 0.0361(7) Uani d . 1 O
C1B 0.7050(4) 0.4999(3) 0.5742(2) 0.0368(11) Uani d . 1 C
C2B 0.7717(4) 0.4976(3) 0.6441(2) 0.0361(11) Uani d . 1 C
C3B 0.8181(4) 0.4091(3) 0.6604(2) 0.0368(11) Uani d . 1 C
C4B 0.7299(4) 0.3419(3) 0.6550(3) 0.0412(11) Uani d . 1 C
C5B 0.6655(4) 0.3517(3) 0.5831(3) 0.0431(12) Uani d . 1 C
O5B 0.6234(3) 0.4363(2) 0.57713(17) 0.0434(8) Uani d . 1 O
O2B 0.8642(3) 0.5549(2) 0.64116(18) 0.0393(8) Uani d . 1 O
C21B 0.8466(4) 0.6365(3) 0.6612(3) 0.0432(12) Uani d . 1 C
O21B 0.7572(4) 0.6626(2) 0.6776(3) 0.0691(12) Uani d . 1 O
C22B 0.9484(5) 0.6890(3) 0.6601(3) 0.0539(14) Uani d . 1 C
O3B 0.8586(3) 0.4111(2) 0.73484(17) 0.0398(8) Uani d . 1 O
C31B 0.9673(4) 0.4051(3) 0.7473(3) 0.0474(13) Uani d . 1 C
O31B 1.0329(4) 0.3954(4) 0.6980(3) 0.1026(19) Uani d . 1 O
C32B 0.9931(4) 0.4164(3) 0.8266(3) 0.0473(13) Uani d . 1 C
O4B 0.7800(3) 0.2568(2) 0.65226(18) 0.0443(9) Uani d . 1 O
C41B 0.7822(4) 0.2105(3) 0.7152(3) 0.0413(11) Uani d . 1 C
O41B 0.7506(3) 0.2380(2) 0.77264(19) 0.0526(9) Uani d . 1 O
C42B 0.8330(4) 0.1250(3) 0.7022(3) 0.0532(14) Uani d . 1 C
C6B 0.5673(5) 0.2906(4) 0.5805(3) 0.0564(15) Uani d . 1 C
N61B 0.5151(5) 0.2915(4) 0.5069(3) 0.0709(15) Uani d . 1 N
N62B 0.4528(7) 0.3508(6) 0.4967(3) 0.090(2) Uani d . 1 N
N63B 0.3935(8) 0.4041(8) 0.4793(5) 0.146(4) Uani d . 1 N
O100 0.3909(11) 0.5325(8) 1.0278(6) 0.072(3) Uani d P 0.35 O
C101 0.3130(10) 0.5005(8) 1.0798(7) 0.050(4) Uani d PR 0.35 C
C102 0.2538(10) 0.4881(8) 1.1251(7) 0.088(7) Uani d PR 0.35 C
H1A 0.6468 0.5069 0.4484 0.044 Uiso calc R 1 H
H2A 0.7293 0.4853 0.3365 0.040 Uiso calc R 1 H
H3A 0.9414 0.4686 0.4032 0.040 Uiso calc R 1 H
H4A 0.8743 0.6179 0.3215 0.038 Uiso calc R 1 H
H5A 0.8967 0.6092 0.4807 0.039 Uiso calc R 1 H
H22A 0.7674 0.2235 0.3426 0.090 Uiso calc R 1 H
H22B 0.6393 0.2107 0.3569 0.090 Uiso calc R 1 H
H22C 0.7200 0.2281 0.4248 0.090 Uiso calc R 1 H
H32A 1.0878 0.3571 0.1984 0.085 Uiso calc R 1 H
H32B 1.0216 0.4408 0.1735 0.085 Uiso calc R 1 H
H32C 0.9574 0.3538 0.1916 0.085 Uiso calc R 1 H
H42A 1.2243 0.6863 0.3163 0.078 Uiso calc R 1 H
H42B 1.2274 0.5991 0.2697 0.078 Uiso calc R 1 H
H42C 1.2149 0.5958 0.3576 0.078 Uiso calc R 1 H
H6A 0.9363 0.7487 0.4279 0.048 Uiso calc R 1 H
H6B 0.8166 0.7495 0.3920 0.048 Uiso calc R 1 H
H1B 0.6692 0.5574 0.5699 0.044 Uiso calc R 1 H
H2B 0.7238 0.5152 0.6863 0.043 Uiso calc R 1 H
H3B 0.8789 0.3956 0.6254 0.044 Uiso calc R 1 H
H4B 0.6795 0.3461 0.6983 0.049 Uiso calc R 1 H
H5B 0.7147 0.3397 0.5402 0.052 Uiso calc R 1 H
H22D 0.9504 0.7261 0.7038 0.081 Uiso calc R 1 H
H22E 0.9496 0.7246 0.6154 0.081 Uiso calc R 1 H
H22F 1.0122 0.6510 0.6603 0.081 Uiso calc R 1 H
H32D 0.9817 0.4765 0.8405 0.071 Uiso calc R 1 H
H32E 1.0695 0.4006 0.8355 0.071 Uiso calc R 1 H
H32F 0.9451 0.3796 0.8562 0.071 Uiso calc R 1 H
H42D 0.8338 0.0923 0.7484 0.080 Uiso calc R 1 H
H42E 0.9081 0.1327 0.6845 0.080 Uiso calc R 1 H
H42F 0.7906 0.0936 0.6650 0.080 Uiso calc R 1 H
H6C 0.5919 0.2316 0.5922 0.068 Uiso calc R 1 H
H6D 0.5132 0.3080 0.6184 0.068 Uiso calc R 1 H
H100 0.3970(10) 0.4977(8) 0.9940(7) 0.109 Uiso d P 0.35 H
H10A 0.2618 0.4809 1.0409 0.060 Uiso calc PR 0.35 H
H10B 0.3563 0.4483 1.0906 0.060 Uiso calc PR 0.35 H
H10C 0.1791 0.4930 1.1061 0.132 Uiso calc PR 0.35 H
H10D 0.2648 0.5302 1.1647 0.132 Uiso calc PR 0.35 H
H10E 0.2653 0.4301 1.1447 0.132 Uiso calc PR 0.35 H

loop_
_atom_site_aniso_label
_atom_site_aniso_U_11
_atom_site_aniso_U_22
_atom_site_aniso_U_33
_atom_site_aniso_U_12
_atom_site_aniso_U_13
_atom_site_aniso_U_23
C1A 0.020(2) 0.048(3) 0.041(2) -0.007(2) -0.001(2) 0.004(2)
C2A 0.019(2) 0.045(2) 0.037(2) -0.003(2) -0.0033(19) 0.002(2)
C3A 0.020(2) 0.045(3) 0.034(2) 0.0021(19) -0.0006(18) 0.002(2)
C4A 0.013(2) 0.047(2) 0.035(2) -0.0022(19) -0.0002(18) 0.003(2)
C5A 0.016(2) 0.046(2) 0.034(2) -0.0018(19) -0.0015(18) 0.003(2)
O5A 0.0159(15) 0.0456(17) 0.0418(16) 0.0010(13) 0.0018(13) 0.0002(14)
O2A 0.0285(18) 0.0421(17) 0.0509(18) -0.0054(15) -0.0080(15) -0.0033(15)
C21A 0.037(3) 0.054(3) 0.049(3) -0.009(3) 0.000(3) -0.010(3)
O21A 0.036(2) 0.068(2) 0.085(3) -0.008(2) -0.019(2) -0.006(2)
C22A 0.054(4) 0.051(3) 0.075(4) -0.015(3) -0.005(3) -0.004(3)
O3A 0.0211(16) 0.0537(19) 0.0355(16) 0.0093(15) -0.0023(13) -0.0058(14)
C31A 0.025(3) 0.052(3) 0.052(3) 0.004(2) 0.004(2) -0.004(2)
O31A 0.035(2) 0.095(3) 0.056(2) 0.028(2) -0.0089(18) -0.007(2)
C32A 0.034(3) 0.076(4) 0.060(3) 0.013(3) 0.004(3) -0.015(3)
O4A 0.0140(14) 0.057(2) 0.0433(18) -0.0028(14) 0.0025(13) 0.0059(15)
C41A 0.022(2) 0.049(3) 0.049(3) -0.003(2) 0.006(2) 0.001(2)
O41A 0.039(2) 0.128(4) 0.055(2) -0.010(2) 0.005(2) 0.035(3)
C42A 0.020(3) 0.059(3) 0.077(4) -0.002(2) 0.016(2) 0.004(3)
C6A 0.027(3) 0.053(3) 0.040(2) 0.002(2) -0.003(2) 0.003(2)
N61A 0.043(3) 0.057(3) 0.052(3) 0.009(2) -0.004(2) -0.010(2)
N62A 0.056(4) 0.098(4) 0.072(3) 0.011(3) 0.009(3) -0.036(3)
N63A 0.043(4) 0.196(8) 0.152(7) 0.016(5) 0.030(4) -0.085(6)
O1A 0.0240(17) 0.0496(17) 0.0346(16) -0.0017(14) 0.0030(13) 0.0027(14)
C1B 0.026(2) 0.048(3) 0.036(2) -0.006(2) 0.0053(19) -0.005(2)
C2B 0.027(3) 0.045(2) 0.036(2) -0.006(2) 0.006(2) -0.002(2)
C3B 0.032(3) 0.044(3) 0.035(2) -0.006(2) 0.010(2) -0.005(2)
C4B 0.036(3) 0.045(3) 0.043(3) -0.008(2) 0.010(2) -0.003(2)
C5B 0.034(3) 0.054(3) 0.041(3) -0.011(2) 0.006(2) 0.000(2)
O5B 0.0256(17) 0.062(2) 0.0429(18) -0.0110(15) 0.0048(14) 0.0022(16)
O2B 0.0272(17) 0.0419(18) 0.0489(18) -0.0037(14) 0.0057(15) -0.0024(15)
C21B 0.041(3) 0.043(3) 0.045(3) 0.000(2) -0.002(2) -0.003(2)
O21B 0.046(3) 0.051(2) 0.110(3) 0.003(2) 0.007(2) -0.013(2)
C22B 0.044(3) 0.050(3) 0.067(3) -0.013(2) -0.002(3) 0.004(3)
O3B 0.0251(17) 0.0524(19) 0.0420(17) -0.0032(15) 0.0022(14) -0.0021(15)
C31B 0.031(3) 0.048(3) 0.063(3) 0.018(2) 0.004(3) -0.004(3)
O31B 0.049(3) 0.183(6) 0.076(3) 0.053(4) 0.011(2) -0.020(3)
C32B 0.029(3) 0.052(3) 0.061(3) 0.012(2) -0.004(2) -0.002(3)
O4B 0.045(2) 0.0426(18) 0.0451(19) -0.0080(16) 0.0135(16) -0.0029(15)
C41B 0.029(3) 0.049(3) 0.046(3) -0.008(2) 0.000(2) -0.003(2)
O41B 0.049(2) 0.065(2) 0.043(2) 0.0018(19) 0.0064(17) -0.0025(17)
C42B 0.036(3) 0.057(3) 0.066(3) -0.003(2) 0.005(3) -0.004(3)
C6B 0.051(3) 0.074(4) 0.044(3) -0.032(3) 0.000(3) -0.005(3)
N61B 0.064(4) 0.096(4) 0.053(3) -0.026(3) -0.007(3) -0.012(3)
N62B 0.077(5) 0.139(7) 0.054(3) -0.018(5) -0.015(3) -0.010(4)
N63B 0.116(7) 0.226(11) 0.098(6) 0.057(8) -0.042(5) -0.040(6)
O100 0.073(9) 0.087(8) 0.057(7) 0.007(7) 0.022(6) -0.014(6)
C101 0.034(8) 0.066(10) 0.050(9) 0.002(7) -0.012(7) 0.029(8)
C102 0.049(11) 0.138(18) 0.077(13) -0.024(12) -0.014(10) 0.083(13)

loop_
_atom_type_symbol
_atom_type_description
_atom_type_scat_dispersion_real
_atom_type_scat_dispersion_imag
_atom_type_scat_source
C C 0.0033 0.0016 'International Tables Vol C Tables 4.2.6.8 and 6.1.1.4'
H H 0.0000 0.0000 'International Tables Vol C Tables 4.2.6.8 and 6.1.1.4'
O O 0.0106 0.0060 'International Tables Vol C Tables 4.2.6.8 and 6.1.1.4'
N N 0.0061 0.0033 'International Tables Vol C Tables 4.2.6.8 and 6.1.1.4'

loop_
_geom_angle_atom_site_label_1
_geom_angle_atom_site_label_2
_geom_angle_atom_site_label_3
_geom_angle
_geom_angle_publ_flag
O1A C1A O5A 111.5(3) no
O1A C1A C2A 110.3(3) no
O5A C1A C2A 109.9(4) no
O1A C1A H1A 108.4 no
O5A C1A H1A 108.4 no
C2A C1A H1A 108.4 no
O2A C2A C1A 111.7(3) no
O2A C2A C3A 106.6(3) no
C1A C2A C3A 112.4(3) no
O2A C2A H2A 108.7 no
C1A C2A H2A 108.7 no
C3A C2A H2A 108.7 no
O3A C3A C4A 109.1(3) no
O3A C3A C2A 106.5(3) no
C4A C3A C2A 111.5(4) no
O3A C3A H3A 109.9 no
C4A C3A H3A 109.9 no
C2A C3A H3A 109.9 no
O4A C4A C3A 106.9(3) no
O4A C4A C5A 107.8(3) no
C3A C4A C5A 111.0(4) no
O4A C4A H4A 110.3 no
C3A C4A H4A 110.3 no
C5A C4A H4A 110.3 no
O5A C5A C4A 107.9(3) no
O5A C5A C6A 105.8(3) no
C4A C5A C6A 112.5(4) no
O5A C5A H5A 110.2 no
C4A C5A H5A 110.2 no
C6A C5A H5A 110.2 no
C1A O5A C5A 113.0(3) no
C21A O2A C2A 118.3(4) no
O21A C21A O2A 121.8(5) no
O21A C21A C22A 126.8(5) no
O2A C21A C22A 111.4(5) no
C21A C22A H22A 109.5 no
C21A C22A H22B 109.5 no
H22A C22A H22B 109.5 no
C21A C22A H22C 109.5 no
H22A C22A H22C 109.5 no
H22B C22A H22C 109.5 no
C31A O3A C3A 119.0(3) no
O31A C31A O3A 122.6(4) no
O31A C31A C32A 127.4(5) no
O3A C31A C32A 110.0(4) no
C31A C32A H32A 109.5 no
C31A C32A H32B 109.5 no
H32A C32A H32B 109.5 no
C31A C32A H32C 109.5 no
H32A C32A H32C 109.5 no
H32B C32A H32C 109.5 no
C41A O4A C4A 117.7(3) no
O41A C41A O4A 124.3(4) no
O41A C41A C42A 125.0(5) no
O4A C41A C42A 110.6(4) no
C41A C42A H42A 109.5 no
C41A C42A H42B 109.5 no
H42A C42A H42B 109.5 no
C41A C42A H42C 109.5 no
H42A C42A H42C 109.5 no
H42B C42A H42C 109.5 no
N61A C6A C5A 110.8(4) no
N61A C6A H6A 109.5 no
C5A C6A H6A 109.5 no
N61A C6A H6B 109.5 no
C5A C6A H6B 109.5 no
H6A C6A H6B 108.1 no
N62A N61A C6A 112.8(4) no
N63A N62A N61A 173.7(7) no
C1A O1A C1B 112.0(3) no
O5B C1B O1A 111.0(3) no
O5B C1B C2B 109.6(4) no
O1A C1B C2B 109.5(4) no
O5B C1B H1B 108.9 no
O1A C1B H1B 108.9 no
C2B C1B H1B 108.9 no
O2B C2B C1B 112.3(3) no
O2B C2B C3B 106.0(4) no
C1B C2B C3B 112.8(4) no
O2B C2B H2B 108.5 no
C1B C2B H2B 108.5 no
C3B C2B H2B 108.5 no
O3B C3B C4B 108.9(4) no
O3B C3B C2B 106.9(3) no
C4B C3B C2B 110.5(4) no
O3B C3B H3B 110.1 no
C4B C3B H3B 110.1 no
C2B C3B H3B 110.1 no
O4B C4B C3B 109.4(4) no
O4B C4B C5B 106.2(4) no
C3B C4B C5B 110.8(4) no
O4B C4B H4B 110.1 no
C3B C4B H4B 110.1 no
C5B C4B H4B 110.1 no
O5B C5B C4B 110.1(4) no
O5B C5B C6B 106.9(4) no
C4B C5B C6B 111.5(4) no
O5B C5B H5B 109.4 no
C4B C5B H5B 109.4 no
C6B C5B H5B 109.4 no
C1B O5B C5B 113.6(3) no
C21B O2B C2B 116.9(4) no
O21B C21B O2B 122.2(5) no
O21B C21B C22B 125.3(5) no
O2B C21B C22B 112.6(5) no
C21B C22B H22D 109.5 no
C21B C22B H22E 109.5 no
H22D C22B H22E 109.5 no
C21B C22B H22F 109.5 no
H22D C22B H22F 109.5 no
H22E C22B H22F 109.5 no
C31B O3B C3B 119.6(4) no
O31B C31B O3B 122.6(5) no
O31B C31B C32B 126.1(5) no
O3B C31B C32B 111.3(4) no
C31B C32B H32D 109.5 no
C31B C32B H32E 109.5 no
H32D C32B H32E 109.5 no
C31B C32B H32F 109.5 no
H32D C32B H32F 109.5 no
H32E C32B H32F 109.5 no
C41B O4B C4B 117.7(4) no
O41B C41B O4B 122.6(5) no
O41B C41B C42B 126.7(5) no
O4B C41B C42B 110.6(4) no
C41B C42B H42D 109.5 no
C41B C42B H42E 109.5 no
H42D C42B H42E 109.5 no
C41B C42B H42F 109.5 no
H42D C42B H42F 109.5 no
H42E C42B H42F 109.5 no
N61B C6B C5B 111.1(4) no
N61B C6B H6C 109.4 no
C5B C6B H6C 109.4 no
N61B C6B H6D 109.4 no
C5B C6B H6D 109.4 no
H6C C6B H6D 108.0 no
N62B N61B C6B 114.7(6) no
N63B N62B N61B 172.7(8) no
C101 O100 H100 108.7(17) no
C102 C101 O100 168.9(7) no
C102 C101 H10A 93.4 no
O100 C101 H10A 93.4 no
C102 C101 H10B 93.4 no
O100 C101 H10B 93.4 no
H10A C101 H10B 103.1 no
C101 C102 H10C 109.5 no
C101 C102 H10D 109.5 no
H10C C102 H10D 109.5 no
C101 C102 H10E 109.5 no
H10C C102 H10E 109.5 no
H10D C102 H10E 109.5 no

loop_
_geom_bond_atom_site_label_1
_geom_bond_atom_site_label_2
_geom_bond_distance
_geom_bond_publ_flag
C1A O1A 1.409(5) no
C1A O5A 1.411(5) no
C1A C2A 1.508(6) no
C1A H1A 1.00 no
C2A O2A 1.434(6) no
C2A C3A 1.520(6) no
C2A H2A 1.00 no
C3A O3A 1.440(5) no
C3A C4A 1.504(6) no
C3A H3A 1.00 no
C4A O4A 1.454(5) no
C4A C5A 1.520(6) no
C4A H4A 1.00 no
C5A O5A 1.448(5) no
C5A C6A 1.521(6) no
C5A H5A 1.00 no
O2A C21A 1.346(6) no
C21A O21A 1.205(6) no
C21A C22A 1.482(8) no
C22A H22A 0.98 no
C22A H22B 0.98 no
C22A H22C 0.98 no
O3A C31A 1.359(6) no
C31A O31A 1.188(6) no
C31A C32A 1.487(7) no
C32A H32A 0.98 no
C32A H32B 0.98 no
C32A H32C 0.98 no
O4A C41A 1.342(6) no
C41A O41A 1.194(6) no
C41A C42A 1.503(7) no
C42A H42A 0.98 no
C42A H42B 0.98 no
C42A H42C 0.98 no
C6A N61A 1.473(7) no
C6A H6A 0.99 no
C6A H6B 0.99 no
N61A N62A 1.249(7) no
N62A N63A 1.138(8) no
O1A C1B 1.417(5) no
C1B O5B 1.407(6) no
C1B C2B 1.506(6) no
C1B H1B 1.00 no
C2B O2B 1.441(5) no
C2B C3B 1.521(7) no
C2B H2B 1.00 no
C3B O3B 1.436(6) no
C3B C4B 1.506(6) no
C3B H3B 1.00 no
C4B O4B 1.461(6) no
C4B C5B 1.529(7) no
C4B H4B 1.00 no
C5B O5B 1.419(6) no
C5B C6B 1.533(7) no
C5B H5B 1.00 no
O2B C21B 1.340(6) no
C21B O21B 1.203(6) no
C21B C22B 1.490(7) no
C22B H22D 0.98 no
C22B H22E 0.98 no
C22B H22F 0.98 no
O3B C31B 1.352(6) no
C31B O31B 1.210(7) no
C31B C32B 1.480(8) no
C32B H32D 0.98 no
C32B H32E 0.98 no
C32B H32F 0.98 no
O4B C41B 1.350(6) no
C41B O41B 1.189(6) no
C41B C42B 1.489(8) no
C42B H42D 0.98 no
C42B H42E 0.98 no
C42B H42F 0.98 no
C6B N61B 1.478(8) no
C6B H6C 0.99 no
C6B H6D 0.99 no
N61B N62B 1.211(10) no
N62B N63B 1.146(11) no
O100 C101 1.430(18) no
O100 H100 0.822(18) no
C101 C102 1.1108 no
C101 H10A 0.99 no
C101 H10B 0.99 no
C102 H10C 0.98 no
C102 H10D 0.98 no
C102 H10E 0.98 no

loop_
_geom_hbond_atom_site_label_D
_geom_hbond_atom_site_label_H
_geom_hbond_atom_site_label_A
_geom_hbond_site_symmetry_A
_geom_hbond_distance_DH
_geom_hbond_distance_HA
_geom_hbond_distance_DA
_geom_hbond_angle_DHA
_geom_hbond_publ_flag
C6A H6B O41B 2_664 0.99 2.32 3.268(6) 160 y
C6B H6C O31A 4_456 0.99 2.48 3.363(8) 149 y
C6B H6D O41A 2_665 0.99 2.52 3.400(7) 148 y
